data_4130799
loop_
_publ_author_name
'Yamaguchi, Yuji'
'Takubo, Maki'
'Ogawa, Keisuke'
'Nakayama, Ken-Ichi'
'Koganezawa, Tomoyuki'
'Katagiri, Hiroshi'

_publ_section_title
;
 Terazulene Isomers: Polarity Change of OFETs through Molecular Orbital
 Distribution Contrast.
;
_journal_issue 35
_journal_name_full 'Journal of the American Chemical Society'
_journal_page_first 11335
_journal_page_last 11343
_journal_paper_doi 10.1021/jacs.6b06877
_journal_volume 138
_journal_year 2016
_chemical_formula_moiety 'C30 H20'
_chemical_formula_sum 'C30 H20'
_chemical_formula_weight 380.46
_space_group_crystal_system triclinic
_space_group_IT_number 1
_space_group_name_Hall 'P 1'
_space_group_name_H-M_alt 'P 1'
_atom_sites_solution_hydrogens geom
_atom_sites_solution_primary direct
_atom_sites_solution_secondary difmap
_audit_creation_method SHELXL-2014/7
_cell_angle_alpha 81.327(5)
_cell_angle_beta 89.655(4)
_cell_angle_gamma 88.536(4)
_cell_formula_units_Z 2
_cell_length_a 6.0461(3)
_cell_length_b 7.3963(4)
_cell_length_c 20.9073(11)
_cell_measurement_reflns_used 5719
_cell_measurement_temperature 93
_cell_measurement_theta_max 30.9240
_cell_measurement_theta_min 2.8120
_cell_volume 923.95(8)
_computing_cell_refinement 'CrysAlisPro 1.171.38.41 (Rigaku OD, 2015)'
_computing_data_collection 'CrysAlisPro 1.171.38.41 (Rigaku OD, 2015)'
_computing_data_reduction 'CrysAlisPro 1.171.38.41 (Rigaku OD, 2015)'
_computing_molecular_graphics 'ORTEP-3 for Windows (Farrugia, 2012)'
_computing_publication_material 'Yadokari-XG (Wakita, Nemoto et al., 2009)'
_computing_structure_refinement 'SHELXL-2014 (Sheldrick, 2015)'
_computing_structure_solution 'SHELXT (Sheldrick, 2015)'
_diffrn_ambient_temperature 93
_diffrn_detector_area_resol_mean 28.5714
_diffrn_measured_fraction_theta_full 0.996
_diffrn_measured_fraction_theta_max 0.996
_diffrn_measurement_device_type 'Rigaku Saturn 70 CCD area detector'
_diffrn_measurement_method \w
_diffrn_radiation_type MoK\a
_diffrn_radiation_wavelength 0.71073
_diffrn_reflns_av_R_equivalents 0.0501
_diffrn_reflns_av_unetI/netI 0.0896
_diffrn_reflns_Laue_measured_fraction_full 0.996
_diffrn_reflns_Laue_measured_fraction_max 0.996
_diffrn_reflns_limit_h_max 7
_diffrn_reflns_limit_h_min -7
_diffrn_reflns_limit_k_max 9
_diffrn_reflns_limit_k_min -9
_diffrn_reflns_limit_l_max 27
_diffrn_reflns_limit_l_min -27
_diffrn_reflns_number 15435
_diffrn_reflns_point_group_measured_fraction_full 0.988
_diffrn_reflns_point_group_measured_fraction_max 0.982
_diffrn_reflns_theta_full 25.242
_diffrn_reflns_theta_max 27.481
_diffrn_reflns_theta_min 4.321
_diffrn_source 'Rotating Anode'
_exptl_absorpt_coefficient_mu 0.077
_exptl_absorpt_correction_T_max 1.00000
_exptl_absorpt_correction_T_min 0.88763
_exptl_absorpt_correction_type multi-scan
_exptl_absorpt_process_details
;
CrysAlisPro 1.171.38.41 (Rigaku Oxford Diffraction, 2015)
Empirical absorption correction using spherical harmonics,
 implemented in SCALE3 ABSPACK scaling algorithm.
;
_exptl_crystal_colour blue
_exptl_crystal_density_diffrn 1.368
_exptl_crystal_description prism
_exptl_crystal_F_000 400
_exptl_crystal_size_max 0.050
_exptl_crystal_size_mid 0.050
_exptl_crystal_size_min 0.020
_refine_diff_density_max 0.336
_refine_diff_density_min -0.262
_refine_diff_density_rms 0.066
_refine_ls_extinction_method none
_refine_ls_goodness_of_fit_ref 1.004
_refine_ls_hydrogen_treatment constr
_refine_ls_matrix_type full
_refine_ls_number_parameters 541
_refine_ls_number_reflns 8332
_refine_ls_number_restraints 3
_refine_ls_restrained_S_all 1.003
_refine_ls_R_factor_all 0.1131
_refine_ls_R_factor_gt 0.0609
_refine_ls_shift/su_max 0.000
_refine_ls_shift/su_mean 0.000
_refine_ls_structure_factor_coef Fsqd
_refine_ls_weighting_details 'w=1/[\s^2^(Fo^2^)+(0.0669P)^2^] where P=(Fo^2^+2Fc^2^)/3'
_refine_ls_weighting_scheme calc
_refine_ls_wR_factor_gt 0.1277
_refine_ls_wR_factor_ref 0.1520
_reflns_Friedel_coverage 0.973
_reflns_Friedel_fraction_full 0.980
_reflns_Friedel_fraction_max 0.968
_reflns_number_gt 5312
_reflns_number_total 8332
_reflns_threshold_expression 'I > 2\s(I)'
_cod_data_source_file ja6b06877_si_004.cif
_cod_data_source_block TAz4
_cod_database_code 4130799
_shelx_shelxl_version_number 2014/7
_shelx_space_group_comment
;
The symmetry employed for this shelxl refinement is uniquely defined
by the following loop, which should always be used as a source of
symmetry information in preference to the above space-group names.
They are only intended as comments.
;
_shelx_estimated_absorpt_t_min 0.996
_shelx_estimated_absorpt_t_max 0.998
_oxdiff_exptl_absorpt_empirical_full_min 0.882
_oxdiff_exptl_absorpt_empirical_full_max 1.188
_oxdiff_exptl_absorpt_empirical_details
;
Empirical correction (ABSPACK) includes:
- Absorption correction using spherical harmonics
- Frame scaling
- Detector area scaling
;

loop_
_space_group_symop_operation_xyz
'x, y, z'

loop_
_atom_site_label
_atom_site_type_symbol
_atom_site_fract_x
_atom_site_fract_y
_atom_site_fract_z
_atom_site_U_iso_or_equiv
_atom_site_adp_type
_atom_site_occupancy
_atom_site_site_symmetry_order
_atom_site_calc_flag
_atom_site_refinement_flags_posn
_atom_site_refinement_flags_adp
C1 C -0.1737(10) 0.1813(7) 0.0988(3) 0.0209(14) Uani 1 1 d . .
H1 H -0.3104 0.1239 0.0946 0.025 Uiso 1 1 calc R U
C2 C -0.0376(9) 0.2511(7) 0.0482(3) 0.0235(14) Uani 1 1 d . .
H2 H -0.0674 0.2500 0.0037 0.028 Uiso 1 1 calc R U
C3 C 0.1509(9) 0.3238(7) 0.0724(2) 0.0203(12) Uani 1 1 d . .
H3 H 0.2693 0.3791 0.0472 0.024 Uiso 1 1 calc R U
C4 C 0.2902(9) 0.3505(7) 0.1825(2) 0.0188(12) Uani 1 1 d . .
H4 H 0.4185 0.4056 0.1626 0.023 Uiso 1 1 calc R U
C5 C 0.2871(9) 0.3319(7) 0.2498(3) 0.0204(13) Uani 1 1 d . .
H5 H 0.4126 0.3777 0.2686 0.024 Uiso 1 1 calc R U
C6 C 0.1261(9) 0.2556(7) 0.2941(3) 0.0202(13) Uani 1 1 d . .
C7 C -0.0733(9) 0.1808(7) 0.2786(3) 0.0187(13) Uani 1 1 d . .
H7 H -0.1634 0.1371 0.3148 0.022 Uiso 1 1 calc R U
C8 C -0.1615(11) 0.1599(8) 0.2185(3) 0.0206(14) Uani 1 1 d . .
H8 H -0.3009 0.1030 0.2203 0.025 Uiso 1 1 calc R U
C9 C -0.0777(9) 0.2089(7) 0.1576(3) 0.0176(12) Uani 1 1 d . .
C10 C 0.1349(9) 0.3009(7) 0.1400(3) 0.0191(12) Uani 1 1 d . .
C11 C 0.0331(8) 0.1851(7) 0.4155(3) 0.0151(12) Uani 1 1 d . .
H11 H -0.1055 0.1303 0.4112 0.018 Uiso 1 1 calc R U
C12 C 0.1723(10) 0.2546(8) 0.3632(3) 0.0154(12) Uani 1 1 d . .
C13 C 0.3617(9) 0.3227(7) 0.3900(3) 0.0173(12) Uani 1 1 d . .
H13 H 0.4822 0.3773 0.3656 0.021 Uiso 1 1 calc R U
C14 C 0.4987(8) 0.3463(7) 0.5003(2) 0.0168(12) Uani 1 1 d . .
H14 H 0.6280 0.4013 0.4809 0.020 Uiso 1 1 calc R U
C15 C 0.4920(8) 0.3265(7) 0.5675(3) 0.0190(12) Uani 1 1 d . .
H15 H 0.6183 0.3690 0.5870 0.023 Uiso 1 1 calc R U
C16 C 0.3298(10) 0.2544(7) 0.6106(3) 0.0173(13) Uani 1 1 d . .
C17 C 0.1260(8) 0.1837(7) 0.5948(3) 0.0159(12) Uani 1 1 d . .
H17 H 0.0322 0.1450 0.6306 0.019 Uiso 1 1 calc R U
C18 C 0.0421(9) 0.1623(7) 0.5351(2) 0.0161(12) Uani 1 1 d . .
H18 H -0.0981 0.1065 0.5364 0.019 Uiso 1 1 calc R U
C19 C 0.1288(9) 0.2085(7) 0.4743(3) 0.0180(12) Uani 1 1 d . .
C20 C 0.3460(9) 0.2983(6) 0.4574(3) 0.0170(12) Uani 1 1 d . .
C21 C 0.3173(10) 0.2880(8) 0.8982(3) 0.0224(14) Uani 1 1 d . .
H21 H 0.1922 0.3389 0.9174 0.027 Uiso 1 1 calc R U
C22 C 0.5086(11) 0.2132(9) 0.9310(3) 0.0245(15) Uani 1 1 d . .
H22 H 0.5336 0.2055 0.9762 0.029 Uiso 1 1 calc R U
C23 C 0.6580(11) 0.1511(8) 0.8862(3) 0.0231(15) Uani 1 1 d . .
H23 H 0.7993 0.0955 0.8964 0.028 Uiso 1 1 calc R U
C24 C 0.6608(10) 0.1475(7) 0.7677(3) 0.0198(14) Uani 1 1 d . .
H24 H 0.8041 0.0914 0.7721 0.024 Uiso 1 1 calc R U
C25 C 0.5788(9) 0.1800(7) 0.7055(3) 0.0178(13) Uani 1 1 d . .
H25 H 0.6783 0.1486 0.6733 0.021 Uiso 1 1 calc R U
C26 C 0.3719(10) 0.2520(8) 0.6817(3) 0.0158(14) Uani 1 1 d . .
C27 C 0.1977(9) 0.3134(7) 0.7189(3) 0.0162(13) Uani 1 1 d . .
H27 H 0.0662 0.3509 0.6955 0.019 Uiso 1 1 calc R U
C28 C 0.1879(10) 0.3277(7) 0.7842(3) 0.0186(13) Uani 1 1 d . .
H28 H 0.0553 0.3819 0.7981 0.022 Uiso 1 1 calc R U
C29 C 0.3429(10) 0.2748(7) 0.8321(3) 0.0190(14) Uani 1 1 d . .
C30 C 0.5641(10) 0.1850(7) 0.8250(3) 0.0185(13) Uani 1 1 d . .
C31 C 0.3447(10) 0.8353(8) 0.1131(3) 0.0222(14) Uani 1 1 d . .
H31 H 0.2052 0.8933 0.1021 0.027 Uiso 1 1 calc R U
C32 C 0.4885(10) 0.7679(8) 0.0705(3) 0.0251(14) Uani 1 1 d . .
H32 H 0.4622 0.7726 0.0255 0.030 Uiso 1 1 calc R U
C33 C 0.6785(9) 0.6916(7) 0.1029(3) 0.0205(13) Uani 1 1 d . .
H33 H 0.8005 0.6354 0.0840 0.025 Uiso 1 1 calc R U
C34 C 0.8111(9) 0.6594(7) 0.2168(2) 0.0177(12) Uani 1 1 d . .
H34 H 0.9423 0.6024 0.2033 0.021 Uiso 1 1 calc R U
C35 C 0.8026(9) 0.6769(7) 0.2820(3) 0.0206(13) Uani 1 1 d . .
H35 H 0.9288 0.6288 0.3063 0.025 Uiso 1 1 calc R U
C36 C 0.6393(9) 0.7535(7) 0.3177(3) 0.0155(12) Uani 1 1 d . .
C37 C 0.4338(8) 0.8277(7) 0.2939(3) 0.0182(12) Uani 1 1 d . .
H37 H 0.3393 0.8694 0.3254 0.022 Uiso 1 1 calc R U
C38 C 0.3473(10) 0.8497(7) 0.2319(3) 0.0202(13) Uani 1 1 d . .
H38 H 0.2032 0.9043 0.2276 0.024 Uiso 1 1 calc R U
C39 C 0.4371(9) 0.8048(7) 0.1754(3) 0.0175(12) Uani 1 1 d . .
C40 C 0.6565(9) 0.7128(7) 0.1683(3) 0.0200(12) Uani 1 1 d . .
C41 C 0.5407(9) 0.8239(7) 0.4320(2) 0.0170(12) Uani 1 1 d . .
H41 H 0.3986 0.8784 0.4221 0.020 Uiso 1 1 calc R U
C42 C 0.6859(10) 0.7558(7) 0.3872(3) 0.0141(12) Uani 1 1 d . .
C43 C 0.8812(9) 0.6890(7) 0.4201(2) 0.0175(12) Uani 1 1 d . .
H43 H 1.0056 0.6367 0.4011 0.021 Uiso 1 1 calc R U
C44 C 1.0195(9) 0.6619(7) 0.5324(2) 0.0175(12) Uani 1 1 d . .
H44 H 1.1537 0.6110 0.5182 0.021 Uiso 1 1 calc R U
C45 C 1.0103(8) 0.6748(6) 0.5982(2) 0.0170(12) Uani 1 1 d . .
H45 H 1.1406 0.6339 0.6218 0.020 Uiso 1 1 calc R U
C46 C 0.8405(10) 0.7380(7) 0.6347(3) 0.0175(14) Uani 1 1 d . .
C47 C 0.6333(8) 0.8097(7) 0.6120(2) 0.0162(12) Uani 1 1 d . .
H47 H 0.5366 0.8442 0.6443 0.019 Uiso 1 1 calc R U
C48 C 0.5482(9) 0.8377(7) 0.5501(2) 0.0177(12) Uani 1 1 d . .
H48 H 0.4042 0.8926 0.5462 0.021 Uiso 1 1 calc R U
C49 C 0.6396(9) 0.7985(7) 0.4930(2) 0.0165(12) Uani 1 1 d . .
C50 C 0.8638(9) 0.7116(7) 0.4850(3) 0.0190(12) Uani 1 1 d . .
C51 C 0.8433(10) 0.6617(8) 0.9270(3) 0.0248(15) Uani 1 1 d . .
H51 H 0.7236 0.6057 0.9514 0.030 Uiso 1 1 calc R U
C52 C 1.0303(11) 0.7332(9) 0.9523(3) 0.0258(16) Uani 1 1 d . .
H52 H 1.0568 0.7337 0.9970 0.031 Uiso 1 1 calc R U
C53 C 1.1738(11) 0.8046(9) 0.9016(3) 0.0261(16) Uani 1 1 d . .
H53 H 1.3115 0.8602 0.9062 0.031 Uiso 1 1 calc R U
C54 C 1.1684(10) 0.8274(8) 0.7823(3) 0.0184(14) Uani 1 1 d . .
H54 H 1.3081 0.8837 0.7813 0.022 Uiso 1 1 calc R U
C55 C 1.0839(10) 0.8049(7) 0.7226(3) 0.0179(14) Uani 1 1 d . .
H55 H 1.1776 0.8456 0.6869 0.021 Uiso 1 1 calc R U
C56 C 0.8829(9) 0.7322(7) 0.7056(3) 0.0140(13) Uani 1 1 d . .
C57 C 0.7160(9) 0.6567(7) 0.7496(3) 0.0173(13) Uani 1 1 d . .
H57 H 0.5901 0.6138 0.7300 0.021 Uiso 1 1 calc R U
C58 C 0.7099(9) 0.6367(7) 0.8163(3) 0.0190(13) Uani 1 1 d . .
H58 H 0.5816 0.5800 0.8356 0.023 Uiso 1 1 calc R U
C59 C 0.8629(10) 0.6867(8) 0.8597(3) 0.0199(14) Uani 1 1 d . .
C60 C 1.0766(10) 0.7785(8) 0.8437(3) 0.0184(13) Uani 1 1 d . .

loop_
_atom_site_aniso_label
_atom_site_aniso_U_11
_atom_site_aniso_U_22
_atom_site_aniso_U_33
_atom_site_aniso_U_23
_atom_site_aniso_U_13
_atom_site_aniso_U_12
C1 0.021(3) 0.020(3) 0.022(4) -0.005(3) -0.004(3) -0.004(3)
C2 0.026(3) 0.028(3) 0.017(3) -0.004(3) -0.005(3) 0.002(3)
C3 0.022(3) 0.025(3) 0.013(3) -0.001(2) 0.003(2) -0.002(2)
C4 0.017(3) 0.020(3) 0.019(3) -0.003(2) 0.002(2) -0.003(2)
C5 0.017(3) 0.018(3) 0.026(4) -0.004(2) -0.004(2) 0.000(2)
C6 0.023(3) 0.017(3) 0.021(4) -0.005(2) -0.002(2) 0.001(2)
C7 0.016(3) 0.014(3) 0.026(4) -0.003(2) 0.004(2) 0.002(2)
C8 0.023(4) 0.016(3) 0.023(4) -0.004(3) -0.004(3) -0.005(2)
C9 0.016(3) 0.014(3) 0.023(3) -0.006(2) -0.001(2) 0.000(2)
C10 0.016(3) 0.014(3) 0.027(4) -0.002(2) 0.001(2) 0.003(2)
C11 0.012(3) 0.012(3) 0.022(3) -0.005(2) 0.000(2) -0.002(2)
C12 0.019(3) 0.010(3) 0.017(3) -0.002(2) 0.001(2) 0.004(2)
C13 0.016(3) 0.015(3) 0.020(3) 0.001(2) 0.002(2) 0.003(2)
C14 0.015(3) 0.021(3) 0.015(3) -0.005(2) 0.002(2) -0.001(2)
C15 0.012(3) 0.015(3) 0.031(3) -0.004(2) -0.001(2) 0.000(2)
C16 0.017(3) 0.016(3) 0.019(4) -0.004(2) 0.002(2) 0.002(2)
C17 0.008(3) 0.016(3) 0.022(3) -0.001(2) 0.007(2) 0.000(2)
C18 0.012(3) 0.015(3) 0.020(3) 0.000(2) -0.002(2) 0.000(2)
C19 0.018(3) 0.014(3) 0.022(3) -0.003(2) -0.003(2) 0.003(2)
C20 0.016(3) 0.010(3) 0.025(3) -0.002(2) 0.000(2) 0.003(2)
C21 0.018(3) 0.028(3) 0.023(4) -0.007(3) 0.001(3) -0.002(3)
C22 0.020(4) 0.033(4) 0.020(4) -0.002(3) 0.001(3) -0.005(3)
C23 0.021(4) 0.019(3) 0.030(4) -0.004(3) -0.003(3) -0.001(3)
C24 0.018(3) 0.017(3) 0.025(4) -0.006(3) -0.001(3) -0.001(2)
C25 0.014(3) 0.021(3) 0.019(4) -0.005(2) 0.003(2) -0.006(2)
C26 0.016(3) 0.015(3) 0.015(4) 0.003(3) 0.000(3) -0.004(3)
C27 0.012(3) 0.023(3) 0.014(3) -0.006(2) 0.000(2) 0.004(2)
C28 0.015(3) 0.017(3) 0.024(4) -0.003(3) 0.004(3) 0.000(2)
C29 0.024(4) 0.012(3) 0.023(4) -0.007(3) 0.001(3) -0.002(2)
C30 0.018(3) 0.015(3) 0.023(4) -0.005(3) -0.004(3) -0.002(2)
C31 0.020(3) 0.021(3) 0.025(4) -0.001(3) -0.006(3) -0.003(3)
C32 0.037(4) 0.024(3) 0.014(3) -0.002(2) -0.004(3) -0.007(3)
C33 0.022(3) 0.023(3) 0.018(3) -0.005(2) 0.003(2) -0.009(2)
C34 0.015(3) 0.018(3) 0.022(3) -0.007(2) 0.003(2) -0.002(2)
C35 0.020(3) 0.015(3) 0.028(4) -0.003(2) -0.003(2) -0.004(2)
C36 0.018(3) 0.010(2) 0.019(3) -0.002(2) 0.001(2) -0.003(2)
C37 0.018(3) 0.015(3) 0.021(3) -0.003(2) 0.004(2) -0.002(2)
C38 0.017(3) 0.016(3) 0.026(4) 0.000(2) -0.003(2) -0.005(2)
C39 0.014(3) 0.018(3) 0.021(3) -0.003(2) 0.002(2) -0.007(2)
C40 0.012(3) 0.021(3) 0.027(3) -0.002(2) 0.004(2) -0.010(2)
C41 0.011(3) 0.019(3) 0.020(3) -0.002(2) 0.000(2) -0.002(2)
C42 0.016(3) 0.008(3) 0.017(3) 0.003(2) 0.000(2) -0.005(2)
C43 0.016(3) 0.018(3) 0.019(3) -0.004(2) 0.003(2) -0.004(2)
C44 0.017(3) 0.015(3) 0.020(3) -0.003(2) 0.002(2) -0.004(2)
C45 0.013(3) 0.012(3) 0.026(3) -0.003(2) -0.001(2) -0.007(2)
C46 0.013(3) 0.015(3) 0.025(4) -0.004(3) 0.003(3) -0.006(2)
C47 0.010(3) 0.018(3) 0.021(3) -0.003(2) 0.004(2) -0.003(2)
C48 0.011(3) 0.017(3) 0.025(3) -0.002(2) 0.002(2) -0.007(2)
C49 0.017(3) 0.015(3) 0.017(3) -0.001(2) 0.001(2) -0.006(2)
C50 0.017(3) 0.017(3) 0.023(3) -0.001(2) 0.003(2) -0.005(2)
C51 0.022(4) 0.027(4) 0.025(4) -0.003(3) -0.001(3) -0.006(3)
C52 0.024(4) 0.030(4) 0.022(4) 0.001(3) -0.001(3) -0.003(3)
C53 0.021(4) 0.028(4) 0.028(4) -0.001(3) -0.001(3) -0.004(3)
C54 0.013(3) 0.013(3) 0.029(4) -0.003(3) 0.001(3) -0.002(2)
C55 0.018(3) 0.020(3) 0.016(3) -0.004(3) 0.001(3) -0.002(3)
C56 0.009(3) 0.013(3) 0.020(4) -0.001(2) 0.000(2) 0.000(2)
C57 0.013(3) 0.021(3) 0.017(4) -0.001(3) -0.001(2) -0.003(2)
C58 0.012(3) 0.015(3) 0.029(4) -0.001(3) 0.006(3) -0.001(2)
C59 0.020(4) 0.023(3) 0.017(4) -0.002(3) 0.002(3) 0.001(3)
C60 0.017(3) 0.018(3) 0.019(4) -0.002(3) 0.001(3) 0.000(3)

loop_
_atom_type_symbol
_atom_type_description
_atom_type_scat_dispersion_real
_atom_type_scat_dispersion_imag
_atom_type_scat_source
C C 0.0033 0.0016 'International Tables Vol C Tables 4.2.6.8 and 6.1.1.4'
H H 0.0000 0.0000 'International Tables Vol C Tables 4.2.6.8 and 6.1.1.4'

loop_
_geom_angle_atom_site_label_1
_geom_angle_atom_site_label_2
_geom_angle_atom_site_label_3
_geom_angle
C2 C1 C9 109.2(5)
C2 C1 H1 125.4
C9 C1 H1 125.4
C1 C2 C3 109.8(5)
C1 C2 H2 125.1
C3 C2 H2 125.1
C10 C3 C2 108.4(5)
C10 C3 H3 125.8
C2 C3 H3 125.8
C10 C4 C5 130.1(5)
C10 C4 H4 115.0
C5 C4 H4 115.0
C4 C5 C6 129.8(5)
C4 C5 H5 115.1
C6 C5 H5 115.1
C7 C6 C5 126.2(5)
C7 C6 C12 117.0(5)
C5 C6 C12 116.9(5)
C6 C7 C8 130.4(5)
C6 C7 H7 114.8
C8 C7 H7 114.8
C9 C8 C7 130.0(6)
C9 C8 H8 115.0
C7 C8 H8 115.0
C8 C9 C1 127.2(5)
C8 C9 C10 126.9(5)
C1 C9 C10 105.9(5)
C4 C10 C3 126.6(5)
C4 C10 C9 126.7(5)
C3 C10 C9 106.7(5)
C19 C11 C12 110.3(5)
C19 C11 H11 124.9
C12 C11 H11 124.9
C13 C12 C11 107.2(5)
C13 C12 C6 126.8(5)
C11 C12 C6 126.0(5)
C20 C13 C12 110.3(5)
C20 C13 H13 124.9
C12 C13 H13 124.9
C20 C14 C15 129.8(5)
C20 C14 H14 115.1
C15 C14 H14 115.1
C16 C15 C14 130.2(5)
C16 C15 H15 114.9
C14 C15 H15 114.9
C15 C16 C17 126.7(5)
C15 C16 C26 117.5(5)
C17 C16 C26 115.8(5)
C18 C17 C16 129.8(5)
C18 C17 H17 115.1
C16 C17 H17 115.1
C19 C18 C17 130.3(5)
C19 C18 H18 114.8
C17 C18 H18 114.8
C18 C19 C11 127.4(5)
C18 C19 C20 126.6(5)
C11 C19 C20 106.0(5)
C14 C20 C13 127.1(5)
C14 C20 C19 126.6(5)
C13 C20 C19 106.2(5)
C22 C21 C29 108.4(6)
C22 C21 H21 125.8
C29 C21 H21 125.8
C21 C22 C23 109.3(6)
C21 C22 H22 125.3
C23 C22 H22 125.3
C30 C23 C22 108.8(6)
C30 C23 H23 125.6
C22 C23 H23 125.6
C25 C24 C30 129.4(6)
C25 C24 H24 115.3
C30 C24 H24 115.3
C24 C25 C26 130.7(6)
C24 C25 H25 114.6
C26 C25 H25 114.6
C25 C26 C27 125.9(6)
C25 C26 C16 116.7(5)
C27 C26 C16 117.3(5)
C28 C27 C26 130.3(6)
C28 C27 H27 114.8
C26 C27 H27 114.8
C29 C28 C27 129.4(6)
C29 C28 H28 115.3
C27 C28 H28 115.3
C28 C29 C21 126.0(6)
C28 C29 C30 127.4(5)
C21 C29 C30 106.5(5)
C23 C30 C24 126.4(6)
C23 C30 C29 107.0(5)
C24 C30 C29 126.6(5)
C32 C31 C39 109.3(6)
C32 C31 H31 125.4
C39 C31 H31 125.4
C31 C32 C33 110.4(5)
C31 C32 H32 124.8
C33 C32 H32 124.8
C32 C33 C40 107.7(5)
C32 C33 H33 126.1
C40 C33 H33 126.1
C40 C34 C35 129.7(5)
C40 C34 H34 115.1
C35 C34 H34 115.1
C34 C35 C36 130.6(5)
C34 C35 H35 114.7
C36 C35 H35 114.7
C35 C36 C37 126.0(5)
C35 C36 C42 117.0(5)
C37 C36 C42 117.1(5)
C38 C37 C36 130.3(5)
C38 C37 H37 114.9
C36 C37 H37 114.9
C39 C38 C37 130.3(6)
C39 C38 H38 114.9
C37 C38 H38 114.9
C38 C39 C31 128.0(6)
C38 C39 C40 126.4(5)
C31 C39 C40 105.6(5)
C34 C40 C33 126.3(5)
C34 C40 C39 126.7(5)
C33 C40 C39 107.0(5)
C49 C41 C42 109.3(5)
C49 C41 H41 125.4
C42 C41 H41 125.4
C43 C42 C41 108.3(5)
C43 C42 C36 125.8(5)
C41 C42 C36 125.8(5)
C50 C43 C42 109.5(5)
C50 C43 H43 125.2
C42 C43 H43 125.2
C50 C44 C45 129.8(5)
C50 C44 H44 115.1
C45 C44 H44 115.1
C46 C45 C44 130.1(5)
C46 C45 H45 115.0
C44 C45 H45 115.0
C45 C46 C47 126.9(6)
C45 C46 C56 116.9(5)
C47 C46 C56 116.2(5)
C48 C47 C46 130.0(5)
C48 C47 H47 115.0
C46 C47 H47 115.0
C49 C48 C47 130.1(5)
C49 C48 H48 114.9
C47 C48 H48 114.9
C48 C49 C41 127.3(5)
C48 C49 C50 126.3(5)
C41 C49 C50 106.4(4)
C44 C50 C43 126.7(5)
C44 C50 C49 126.8(5)
C43 C50 C49 106.5(5)
C59 C51 C52 108.3(6)
C59 C51 H51 125.9
C52 C51 H51 125.9
C51 C52 C53 110.0(6)
C51 C52 H52 125.0
C53 C52 H52 125.0
C60 C53 C52 107.5(6)
C60 C53 H53 126.2
C52 C53 H53 126.2
C55 C54 C60 128.9(6)
C55 C54 H54 115.5
C60 C54 H54 115.5
C54 C55 C56 131.1(5)
C54 C55 H55 114.5
C56 C55 H55 114.5
C55 C56 C57 126.0(5)
C55 C56 C46 116.5(5)
C57 C56 C46 117.4(5)
C58 C57 C56 129.7(5)
C58 C57 H57 115.2
C56 C57 H57 115.2
C57 C58 C59 130.1(5)
C57 C58 H58 115.0
C59 C58 H58 115.0
C58 C59 C51 126.4(6)
C58 C59 C60 127.1(6)
C51 C59 C60 106.6(5)
C53 C60 C54 125.3(6)
C53 C60 C59 107.6(5)
C54 C60 C59 127.1(6)

loop_
_geom_bond_atom_site_label_1
_geom_bond_atom_site_label_2
_geom_bond_distance
C1 C2 1.381(8)
C1 C9 1.405(8)
C1 H1 0.9500
C2 C3 1.401(7)
C2 H2 0.9500
C3 C10 1.401(7)
C3 H3 0.9500
C4 C10 1.390(7)
C4 C5 1.392(7)
C4 H4 0.9500
C5 C6 1.409(8)
C5 H5 0.9500
C6 C7 1.399(7)
C6 C12 1.473(8)
C7 C8 1.399(8)
C7 H7 0.9500
C8 C9 1.369(8)
C8 H8 0.9500
C9 C10 1.488(7)
C11 C19 1.398(7)
C11 C12 1.418(8)
C11 H11 0.9500
C12 C13 1.414(8)
C13 C20 1.397(7)
C13 H13 0.9500
C14 C20 1.380(7)
C14 C15 1.392(7)
C14 H14 0.9500
C15 C16 1.389(8)
C15 H15 0.9500
C16 C17 1.411(8)
C16 C26 1.506(8)
C17 C18 1.384(7)
C17 H17 0.9500
C18 C19 1.370(7)
C18 H18 0.9500
C19 C20 1.503(7)
C21 C22 1.406(9)
C21 C29 1.408(8)
C21 H21 0.9500
C22 C23 1.415(9)
C22 H22 0.9500
C23 C30 1.388(8)
C23 H23 0.9500
C24 C25 1.380(8)
C24 C30 1.392(8)
C24 H24 0.9500
C25 C26 1.411(8)
C25 H25 0.9500
C26 C27 1.413(8)
C27 C28 1.386(8)
C27 H27 0.9500
C28 C29 1.381(8)
C28 H28 0.9500
C29 C30 1.494(8)
C31 C32 1.379(8)
C31 C39 1.405(8)
C31 H31 0.9500
C32 C33 1.399(8)
C32 H32 0.9500
C33 C40 1.404(8)
C33 H33 0.9500
C34 C40 1.389(7)
C34 C35 1.390(7)
C34 H34 0.9500
C35 C36 1.393(7)
C35 H35 0.9500
C36 C37 1.408(7)
C36 C42 1.485(8)
C37 C38 1.387(8)
C37 H37 0.9500
C38 C39 1.378(8)
C38 H38 0.9500
C39 C40 1.492(8)
C41 C49 1.395(7)
C41 C42 1.418(8)
C41 H41 0.9500
C42 C43 1.411(8)
C43 C50 1.393(7)
C43 H43 0.9500
C44 C50 1.375(7)
C44 C45 1.394(7)
C44 H44 0.9500
C45 C46 1.388(8)
C45 H45 0.9500
C46 C47 1.404(8)
C46 C56 1.502(8)
C47 C48 1.381(7)
C47 H47 0.9500
C48 C49 1.379(7)
C48 H48 0.9500
C49 C50 1.505(7)
C51 C59 1.396(8)
C51 C52 1.400(8)
C51 H51 0.9500
C52 C53 1.414(9)
C52 H52 0.9500
C53 C60 1.390(9)
C53 H53 0.9500
C54 C55 1.387(8)
C54 C60 1.396(8)
C54 H54 0.9500
C55 C56 1.409(8)
C55 H55 0.9500
C56 C57 1.428(8)
C57 C58 1.380(7)
C57 H57 0.9500
C58 C59 1.395(8)
C58 H58 0.9500
C59 C60 1.488(8)

loop_
_geom_torsion_atom_site_label_1
_geom_torsion_atom_site_label_2
_geom_torsion_atom_site_label_3
_geom_torsion_atom_site_label_4
_geom_torsion
C9 C1 C2 C3 0.7(7)
C1 C2 C3 C10 -0.3(6)
C10 C4 C5 C6 0.8(9)
C4 C5 C6 C7 -0.6(9)
C4 C5 C6 C12 179.5(5)
C5 C6 C7 C8 1.0(9)
C12 C6 C7 C8 -179.0(5)
C6 C7 C8 C9 -0.8(10)
C7 C8 C9 C1 178.9(6)
C7 C8 C9 C10 -0.5(9)
C2 C1 C9 C8 179.7(5)
C2 C1 C9 C10 -0.7(6)
C5 C4 C10 C3 -179.7(5)
C5 C4 C10 C9 -1.5(9)
C2 C3 C10 C4 178.4(5)
C2 C3 C10 C9 -0.2(6)
C8 C9 C10 C4 1.6(9)
C1 C9 C10 C4 -178.0(5)
C8 C9 C10 C3 -179.9(5)
C1 C9 C10 C3 0.6(6)
C19 C11 C12 C13 0.3(6)
C19 C11 C12 C6 -179.4(5)
C7 C6 C12 C13 -179.8(6)
C5 C6 C12 C13 0.2(8)
C7 C6 C12 C11 -0.1(8)
C5 C6 C12 C11 179.9(5)
C11 C12 C13 C20 0.0(6)
C6 C12 C13 C20 179.8(5)
C20 C14 C15 C16 -0.6(9)
C14 C15 C16 C17 -0.6(9)
C14 C15 C16 C26 -180.0(5)
C15 C16 C17 C18 2.7(9)
C26 C16 C17 C18 -177.9(5)
C16 C17 C18 C19 -2.4(9)
C17 C18 C19 C11 -179.0(5)
C17 C18 C19 C20 -0.1(9)
C12 C11 C19 C18 178.5(5)
C12 C11 C19 C20 -0.5(6)
C15 C14 C20 C13 179.6(5)
C15 C14 C20 C19 -0.4(9)
C12 C13 C20 C14 179.6(5)
C12 C13 C20 C19 -0.3(5)
C18 C19 C20 C14 1.5(8)
C11 C19 C20 C14 -179.4(5)
C18 C19 C20 C13 -178.6(5)
C11 C19 C20 C13 0.5(5)
C29 C21 C22 C23 -0.1(7)
C21 C22 C23 C30 -0.2(7)
C30 C24 C25 C26 -3.3(10)
C24 C25 C26 C27 1.8(10)
C24 C25 C26 C16 -175.0(6)
C15 C16 C26 C25 -49.3(7)
C17 C16 C26 C25 131.3(5)
C15 C16 C26 C27 133.7(6)
C17 C16 C26 C27 -45.7(7)
C25 C26 C27 C28 3.7(10)
C16 C26 C27 C28 -179.6(5)
C26 C27 C28 C29 -4.5(11)
C27 C28 C29 C21 -177.5(6)
C27 C28 C29 C30 -0.7(10)
C22 C21 C29 C28 177.7(6)
C22 C21 C29 C30 0.3(6)
C22 C23 C30 C24 178.6(6)
C22 C23 C30 C29 0.3(7)
C25 C24 C30 C23 -178.9(6)
C25 C24 C30 C29 -1.0(10)
C28 C29 C30 C23 -177.8(6)
C21 C29 C30 C23 -0.4(6)
C28 C29 C30 C24 4.0(10)
C21 C29 C30 C24 -178.6(6)
C39 C31 C32 C33 0.0(7)
C31 C32 C33 C40 -0.7(6)
C40 C34 C35 C36 -0.6(9)
C34 C35 C36 C37 2.5(9)
C34 C35 C36 C42 -178.0(5)
C35 C36 C37 C38 -2.7(9)
C42 C36 C37 C38 177.8(5)
C36 C37 C38 C39 0.2(9)
C37 C38 C39 C31 -177.8(5)
C37 C38 C39 C40 2.0(9)
C32 C31 C39 C38 -179.5(5)
C32 C31 C39 C40 0.7(6)
C35 C34 C40 C33 179.4(5)
C35 C34 C40 C39 0.0(9)
C32 C33 C40 C34 -178.4(5)
C32 C33 C40 C39 1.1(6)
C38 C39 C40 C34 -1.4(8)
C31 C39 C40 C34 178.4(5)
C38 C39 C40 C33 179.1(5)
C31 C39 C40 C33 -1.1(5)
C49 C41 C42 C43 -1.0(6)
C49 C41 C42 C36 178.5(4)
C35 C36 C42 C43 0.7(7)
C37 C36 C42 C43 -179.8(5)
C35 C36 C42 C41 -178.7(5)
C37 C36 C42 C41 0.8(7)
C41 C42 C43 C50 0.4(6)
C36 C42 C43 C50 -179.0(4)
C50 C44 C45 C46 1.4(9)
C44 C45 C46 C47 -1.5(9)
C44 C45 C46 C56 179.5(5)
C45 C46 C47 C48 -1.1(9)
C56 C46 C47 C48 177.9(5)
C46 C47 C48 C49 2.2(9)
C47 C48 C49 C41 177.3(5)
C47 C48 C49 C50 0.1(8)
C42 C41 C49 C48 -176.5(5)
C42 C41 C49 C50 1.1(6)
C45 C44 C50 C43 -177.7(5)
C45 C44 C50 C49 1.3(9)
C42 C43 C50 C44 179.4(5)
C42 C43 C50 C49 0.2(6)
C48 C49 C50 C44 -2.4(8)
C41 C49 C50 C44 180.0(5)
C48 C49 C50 C43 176.8(5)
C41 C49 C50 C43 -0.9(5)
C59 C51 C52 C53 -0.3(7)
C51 C52 C53 C60 0.2(8)
C60 C54 C55 C56 1.7(10)
C54 C55 C56 C57 -2.0(10)
C54 C55 C56 C46 177.0(6)
C45 C46 C56 C55 48.7(7)
C47 C46 C56 C55 -130.5(6)
C45 C46 C56 C57 -132.3(6)
C47 C46 C56 C57 48.6(7)
C55 C56 C57 C58 -0.1(10)
C46 C56 C57 C58 -179.1(5)
C56 C57 C58 C59 1.1(10)
C57 C58 C59 C51 179.8(6)
C57 C58 C59 C60 0.5(10)
C52 C51 C59 C58 -179.1(6)
C52 C51 C59 C60 0.3(7)
C52 C53 C60 C54 -178.7(6)
C52 C53 C60 C59 0.0(7)
C55 C54 C60 C53 179.4(6)
C55 C54 C60 C59 0.9(10)
C58 C59 C60 C53 179.2(6)
C51 C59 C60 C53 -0.2(7)
C58 C59 C60 C54 -2.1(10)
C51 C59 C60 C54 178.5(6)
